data_2211136
loop_
_publ_author_name
'Liang, Shuang'
'Wang, Hua'
'Wang, Zhen'
'Han, Jin-Yu'

_publ_section_title
<i>catena</i>-Poly[[dodecaaqua(\m~3~-benzene-1,3,5-tricarboxylato)dinickel(II)zinc(II)]-\m-benzene-1,3,5-tricarboxylato]
_journal_coeditor_code NG2116
_journal_issue 11
_journal_name_full 'Acta Crystallographica Section E'
_journal_page_first m3014
_journal_page_last m3015
_journal_paper_doi 10.1107/S1600536806042413
_journal_volume 62
_journal_year 2006
_chemical_formula_iupac '[Zn Ni2 (C9 H3 O6)2 (H2 O)12]'
_chemical_formula_moiety 'C18 H30 Ni2 O24 Zn'
_chemical_formula_sum 'C18 H30 Ni2 O24 Zn'
_chemical_formula_weight 813.21
_chemical_name_systematic
;
catena-Poly[[dodecaaqua(\m~3~-benzene-1,3,5-
tricarboxylato)dinickel(II)zinc(II)]-\m-benzene-1,3,5-tricarboxylato]
;
_space_group_IT_number 5
_symmetry_cell_setting monoclinic
_symmetry_space_group_name_Hall 'C 2y'
_symmetry_space_group_name_H-M 'C 1 2 1'
_atom_sites_solution_hydrogens geom
_atom_sites_solution_primary direct
_atom_sites_solution_secondary difmap
_cell_angle_alpha 90.00
_cell_angle_beta 111.685(4)
_cell_angle_gamma 90.00
_cell_formula_units_Z 2
_cell_length_a 17.354(2)
_cell_length_b 12.9180(14)
_cell_length_c 6.4764(10)
_cell_measurement_reflns_used 2231
_cell_measurement_temperature 113(2)
_cell_measurement_theta_max 28.7
_cell_measurement_theta_min 2.0
_cell_volume 1349.1(3)
_computing_cell_refinement CrystalClear
_computing_data_collection 'CrystalClear (Rigaku/MSC, 2005)'
_computing_data_reduction CrystalClear
_computing_molecular_graphics 'ORTEP-3 (Farrugia, 1997)'
_computing_publication_material CrystalStructure
_computing_structure_refinement 'SHELXL97 (Sheldrick, 1997)'
_computing_structure_solution 'SHELXS97 (Sheldrick, 1990)'
_diffrn_ambient_temperature 113(2)
_diffrn_detector_area_resol_mean 7.31
_diffrn_measured_fraction_theta_full 0.998
_diffrn_measured_fraction_theta_max 0.998
_diffrn_measurement_device_type 'Rigaku Saturn'
_diffrn_measurement_method \w
_diffrn_radiation_monochromator confocal
_diffrn_radiation_source 'rotating anode'
_diffrn_radiation_type MoK\a
_diffrn_radiation_wavelength 0.71070
_diffrn_reflns_av_R_equivalents 0.0386
_diffrn_reflns_av_sigmaI/netI 0.0617
_diffrn_reflns_limit_h_max 23
_diffrn_reflns_limit_h_min -23
_diffrn_reflns_limit_k_max 17
_diffrn_reflns_limit_k_min -17
_diffrn_reflns_limit_l_max 8
_diffrn_reflns_limit_l_min -8
_diffrn_reflns_number 8938
_diffrn_reflns_theta_full 28.68
_diffrn_reflns_theta_max 28.68
_diffrn_reflns_theta_min 2.02
_exptl_absorpt_coefficient_mu 2.373
_exptl_absorpt_correction_T_max 0.7638
_exptl_absorpt_correction_T_min 0.6084
_exptl_absorpt_correction_type multi-scan
_exptl_absorpt_process_details '(Jacobson, 1998)'
_exptl_crystal_colour colorless
_exptl_crystal_density_diffrn 2.002
_exptl_crystal_density_method 'not measured'
_exptl_crystal_description block
_exptl_crystal_F_000 832
_exptl_crystal_size_max 0.22
_exptl_crystal_size_mid 0.16
_exptl_crystal_size_min 0.12
_refine_diff_density_max 0.449
_refine_diff_density_min -0.404
_refine_ls_abs_structure_details 'Flack (1983), 1648 Friedel pairs'
_refine_ls_abs_structure_Flack 0.000(14)
_refine_ls_extinction_coef 0.0125(4)
_refine_ls_extinction_expression Fc^*^=kFc[1+0.001xFc^2^\l^3^/sin(2\q)]^-1/4^
_refine_ls_extinction_method SHELXL97
_refine_ls_goodness_of_fit_ref 0.979
_refine_ls_hydrogen_treatment constr
_refine_ls_matrix_type full
_refine_ls_number_parameters 209
_refine_ls_number_reflns 3463
_refine_ls_number_restraints 1
_refine_ls_restrained_S_all 0.979
_refine_ls_R_factor_all 0.0286
_refine_ls_R_factor_gt 0.0250
_refine_ls_shift/su_max 0.001
_refine_ls_shift/su_mean 0.000
_refine_ls_structure_factor_coef Fsqd
_refine_ls_weighting_details 'calc w=1/[\s^2^(Fo^2^)+(0.0159P)^2^] where P=(Fo^2^+2Fc^2^)/3'
_refine_ls_weighting_scheme calc
_refine_ls_wR_factor_gt 0.0537
_refine_ls_wR_factor_ref 0.0542
_reflns_number_gt 3025
_reflns_number_total 3463
_reflns_threshold_expression I>2\s(I)
_cod_data_source_file ng2116.cif
_cod_data_source_block I
_cod_original_sg_symbol_H-M 'C 2'
_cod_database_code 2211136
_cod_database_fobs_code 2211136

loop_
_symmetry_equiv_pos_as_xyz
'x, y, z'
'-x, y, -z'
'x+1/2, y+1/2, z'
'-x+1/2, y+1/2, -z'

loop_
_atom_site_type_symbol
_atom_site_label
_atom_site_fract_x
_atom_site_fract_y
_atom_site_fract_z
_atom_site_U_iso_or_equiv
_atom_site_adp_type
_atom_site_calc_flag
_atom_site_refinement_flags
_atom_site_occupancy
Ni Ni1 0.258412(19) 0.73689(2) 0.22861(5) 0.00527(8) Uani d . 1
Zn Zn1 0.0000 0.02421(3) 0.0000 0.01056(11) Uani d S 1
O O1 0.35297(11) 0.83991(13) 0.2986(3) 0.0088(4) Uani d . 1
O O2 0.28469(11) 0.98453(13) 0.1456(3) 0.0097(4) Uani d . 1
O O3 0.56898(13) 1.32368(15) 0.5742(3) 0.0209(5) Uani d . 1
O O4 0.15815(11) 0.64398(14) 0.1669(3) 0.0082(4) Uani d . 1
O O5 0.21708(11) 0.49879(14) 0.3484(3) 0.0106(4) Uani d . 1
O O6 0.06569(11) 0.16737(14) 0.1102(3) 0.0106(4) Uani d . 1
O O7 0.23541(11) 0.80243(15) 0.4971(3) 0.0124(4) Uani d . 1
H H7A 0.2519 0.8635 0.5399 0.019 Uiso d R 1
H H7B 0.2157 0.7678 0.5778 0.019 Uiso d R 1
O O8 0.34087(11) 0.62779(14) 0.4276(3) 0.0100(4) Uani d . 1
H H8A 0.3059 0.5795 0.4110 0.015 Uiso d R 1
H H8B 0.3635 0.6465 0.5626 0.015 Uiso d R 1
O O9 0.27741(11) 0.67585(14) -0.0499(3) 0.0135(4) Uani d . 1
H H9A 0.3258 0.6824 -0.0522 0.020 Uiso d R 1
H H9B 0.2577 0.6168 -0.1005 0.020 Uiso d R 1
O O10 0.17681(11) 0.84111(14) 0.0150(3) 0.0091(4) Uani d . 1
H H10A 0.1553 0.8235 -0.1209 0.014 Uiso d R 1
H H10B 0.2118 0.8898 0.0361 0.014 Uiso d R 1
O O11 -0.05812(11) 0.01901(15) 0.2353(3) 0.0143(4) Uani d . 1
H H11A -0.0794 0.0648 0.2922 0.021 Uiso d R 1
H H11B -0.0549 -0.0358 0.3106 0.021 Uiso d R 1
O O12 0.08357(13) -0.07178(17) 0.2079(3) 0.0237(5) Uani d . 1
H H12A 0.1149 -0.1096 0.1652 0.036 Uiso d R 1
H H12B 0.0737 -0.1038 0.3102 0.036 Uiso d R 1
C C1 0.42702(16) 0.99745(19) 0.3907(4) 0.0057(5) Uani d . 1
C C2 0.42687(17) 1.1051(2) 0.3914(4) 0.0075(6) Uani d . 1
H H2 0.3767 1.1416 0.3175 0.011 Uiso calc R 1
C C3 0.5000 1.1597(3) 0.5000 0.0081(8) Uani d S 1
C C4 0.5000 0.9450(3) 0.5000 0.0068(7) Uani d S 1
H H4 0.5000 0.8715 0.5000 0.010 Uiso calc SR 1
C C5 0.34880(15) 0.9364(2) 0.2699(4) 0.0076(5) Uani d . 1
C C6 0.5000 1.2756(3) 0.5000 0.0117(9) Uani d S 1
C C7 0.07372(16) 0.49353(19) 0.1069(4) 0.0064(5) Uani d . 1
C C8 0.07329(16) 0.3861(2) 0.1084(4) 0.0063(5) Uani d . 1
H H8 0.1232 0.3493 0.1838 0.009 Uiso calc R 1
C C9 0.0000 0.3323(3) 0.0000 0.0067(7) Uani d S 1
C C10 0.0000 0.5469(3) 0.0000 0.0074(7) Uani d S 1
H H10 0.0000 0.6205 0.0000 0.011 Uiso calc SR 1
C C11 0.15575(16) 0.5495(2) 0.2156(4) 0.0075(5) Uani d . 1
C C12 0.0000 0.2182(3) 0.0000 0.0072(8) Uani d S 1

loop_
_atom_site_aniso_label
_atom_site_aniso_U_11
_atom_site_aniso_U_22
_atom_site_aniso_U_33
_atom_site_aniso_U_12
_atom_site_aniso_U_13
_atom_site_aniso_U_23
Ni1 0.00359(14) 0.00308(15) 0.00875(16) -0.00037(14) 0.00181(11) -0.00049(14)
Zn1 0.0098(2) 0.0072(2) 0.0146(2) 0.000 0.00444(18) 0.000
O1 0.0079(9) 0.0051(9) 0.0132(10) -0.0009(7) 0.0037(8) 0.0007(8)
O2 0.0060(9) 0.0101(10) 0.0112(10) -0.0006(7) 0.0010(8) 0.0021(7)
O3 0.0280(13) 0.0103(11) 0.0125(11) -0.0058(10) -0.0063(9) 0.0010(9)
O4 0.0069(9) 0.0042(9) 0.0130(10) -0.0006(7) 0.0030(8) 0.0009(8)
O5 0.0070(9) 0.0096(10) 0.0135(10) 0.0004(7) 0.0018(8) 0.0022(8)
O6 0.0079(10) 0.0059(9) 0.0155(10) 0.0013(8) 0.0014(8) 0.0018(8)
O7 0.0156(10) 0.0098(10) 0.0140(10) -0.0030(8) 0.0078(8) -0.0030(8)
O8 0.0072(10) 0.0081(10) 0.0125(10) -0.0024(8) 0.0010(8) -0.0018(9)
O9 0.0072(9) 0.0096(10) 0.0266(12) -0.0035(8) 0.0095(9) -0.0067(9)
O10 0.0073(9) 0.0077(10) 0.0112(10) -0.0007(8) 0.0021(8) 0.0002(8)
O11 0.0203(10) 0.0074(9) 0.0200(10) 0.0043(9) 0.0132(8) 0.0005(9)
O12 0.0287(13) 0.0262(13) 0.0242(12) 0.0191(11) 0.0190(10) 0.0135(11)
C1 0.0061(12) 0.0081(13) 0.0029(12) -0.0016(9) 0.0016(10) 0.0000(9)
C2 0.0101(14) 0.0082(14) 0.0045(14) 0.0009(11) 0.0032(11) 0.0010(11)
C3 0.0118(19) 0.010(2) 0.0024(17) 0.000 0.0024(15) 0.000
C4 0.0121(18) 0.0029(16) 0.0084(18) 0.000 0.0076(14) 0.000
C5 0.0085(12) 0.0090(13) 0.0082(13) 0.0005(10) 0.0064(10) -0.0018(11)
C6 0.017(2) 0.0082(19) 0.0044(19) 0.000 -0.0018(16) 0.000
C7 0.0076(12) 0.0077(12) 0.0049(13) -0.0021(10) 0.0036(10) -0.0005(10)
C8 0.0066(12) 0.0090(13) 0.0041(13) -0.0006(10) 0.0031(10) 0.0007(10)
C9 0.0085(18) 0.0068(18) 0.0078(18) 0.000 0.0065(15) 0.000
C10 0.0140(19) 0.0034(18) 0.0084(18) 0.000 0.0082(15) 0.000
C11 0.0080(12) 0.0083(13) 0.0067(13) 0.0006(10) 0.0034(10) -0.0004(10)
C12 0.0060(16) 0.008(2) 0.0085(18) 0.000 0.0038(14) 0.000

loop_
_atom_type_symbol
_atom_type_description
_atom_type_scat_dispersion_real
_atom_type_scat_dispersion_imag
_atom_type_scat_source
C C 0.0033 0.0016 'International Tables Vol C Tables 4.2.6.8 and 6.1.1.4'
H H 0.0000 0.0000 'International Tables Vol C Tables 4.2.6.8 and 6.1.1.4'
O O 0.0106 0.0060 'International Tables Vol C Tables 4.2.6.8 and 6.1.1.4'
Ni Ni 0.3393 1.1124 'International Tables Vol C Tables 4.2.6.8 and 6.1.1.4'
Zn Zn 0.2839 1.4301 'International Tables Vol C Tables 4.2.6.8 and 6.1.1.4'

loop_
_geom_angle_atom_site_label_1
_geom_angle_atom_site_label_2
_geom_angle_atom_site_label_3
_geom_angle_site_symmetry_1
_geom_angle_site_symmetry_3
_geom_angle
_geom_angle_publ_flag
O4 Ni1 O1 . . 174.81(8) yes
O4 Ni1 O10 . . 85.87(7) yes
O1 Ni1 O10 . . 91.13(7) yes
O4 Ni1 O8 . . 93.71(8) yes
O1 Ni1 O8 . . 89.52(7) yes
O10 Ni1 O8 . . 176.73(8) yes
O4 Ni1 O7 . . 89.42(8) yes
O1 Ni1 O7 . . 86.34(7) yes
O10 Ni1 O7 . . 89.93(7) yes
O8 Ni1 O7 . . 93.30(7) yes
O4 Ni1 O9 . . 90.24(7) yes
O1 Ni1 O9 . . 93.87(7) yes
O10 Ni1 O9 . . 87.48(7) yes
O8 Ni1 O9 . . 89.28(7) yes
O7 Ni1 O9 . . 177.41(8) yes
O12 Zn1 O12 . 2 103.49(13) yes
O12 Zn1 O11 . 2 92.59(8) yes
O12 Zn1 O11 2 2 85.16(8) yes
O12 Zn1 O11 . . 85.16(8) yes
O12 Zn1 O11 2 . 92.59(8) yes
O11 Zn1 O11 2 . 176.36(11) yes
O12 Zn1 O6 . . 98.39(8) yes
O12 Zn1 O6 2 . 156.73(8) yes
O11 Zn1 O6 2 . 86.04(7) yes
O11 Zn1 O6 . . 97.10(7) yes
O12 Zn1 O6 . 2 156.73(8) yes
O12 Zn1 O6 2 2 98.39(8) yes
O11 Zn1 O6 2 2 97.10(7) yes
O11 Zn1 O6 . 2 86.04(7) yes
O6 Zn1 O6 . 2 61.44(9) yes
C5 O1 Ni1 . . 128.23(17) ?
C11 O4 Ni1 . . 128.80(17) ?
C12 O6 Zn1 . . 90.15(17) ?
Ni1 O7 H7A . . 120.0 ?
Ni1 O7 H7B . . 122.7 ?
H7A O7 H7B . . 116.8 ?
Ni1 O8 H8A . . 97.1 ?
Ni1 O8 H8B . . 113.2 ?
H8A O8 H8B . . 112.1 ?
Ni1 O9 H9A . . 116.6 ?
Ni1 O9 H9B . . 119.9 ?
H9A O9 H9B . . 109.9 ?
Ni1 O10 H10A . . 116.6 ?
Ni1 O10 H10B . . 95.9 ?
H10A O10 H10B . . 112.2 ?
Zn1 O11 H11A . . 133.5 ?
Zn1 O11 H11B . . 119.4 ?
H11A O11 H11B . . 106.2 ?
Zn1 O12 H12A . . 121.9 ?
Zn1 O12 H12B . . 121.4 ?
H12A O12 H12B . . 108.1 ?
C4 C1 C2 . . 119.5(3) ?
C4 C1 C5 . . 119.2(2) ?
C2 C1 C5 . . 121.3(2) ?
C1 C2 C3 . . 120.4(3) ?
C1 C2 H2 . . 119.8 ?
C3 C2 H2 . . 119.8 ?
C2 C3 C2 . 2_656 119.2(4) ?
C2 C3 C6 . . 120.41(18) ?
C2 C3 C6 2_656 . 120.41(18) ?
C1 C4 C1 2_656 . 121.2(3) ?
C1 C4 H4 2_656 . 119.4 ?
C1 C4 H4 . . 119.4 ?
O1 C5 O2 . . 124.6(2) ?
O1 C5 C1 . . 116.6(2) ?
O2 C5 C1 . . 118.8(2) ?
O3 C6 O3 . 2_656 121.7(4) ?
O3 C6 C3 . . 119.17(18) ?
O3 C6 C3 2_656 . 119.17(18) ?
C8 C7 C10 . . 119.5(3) ?
C8 C7 C11 . . 118.7(2) ?
C10 C7 C11 . . 121.8(2) ?
C7 C8 C9 . . 120.2(3) ?
C7 C8 H8 . . 119.9 ?
C9 C8 H8 . . 119.9 ?
C8 C9 C8 . 2 120.0(4) ?
C8 C9 C12 . . 120.00(18) ?
C8 C9 C12 2 . 120.00(18) ?
C7 C10 C7 . 2 120.6(3) ?
C7 C10 H10 . . 119.7 ?
C7 C10 H10 2 . 119.7 ?
O4 C11 O5 . . 124.6(2) ?
O4 C11 C7 . . 117.1(2) ?
O5 C11 C7 . . 118.3(2) ?
O6 C12 O6 . 2 118.3(3) ?
O6 C12 C9 . . 120.87(16) ?
O6 C12 C9 2 . 120.86(16) ?

loop_
_geom_bond_atom_site_label_1
_geom_bond_atom_site_label_2
_geom_bond_site_symmetry_2
_geom_bond_distance
_geom_bond_publ_flag
Ni1 O4 . 2.0282(19) yes
Ni1 O1 . 2.0296(18) yes
Ni1 O10 . 2.0697(18) yes
Ni1 O8 . 2.0815(18) yes
Ni1 O7 . 2.1007(18) yes
Ni1 O9 . 2.1030(18) yes
Zn1 O12 . 2.003(2) yes
Zn1 O12 2 2.003(2) yes
Zn1 O11 2 2.1166(19) yes
Zn1 O11 . 2.1166(19) yes
Zn1 O6 . 2.1512(18) yes
Zn1 O6 2 2.1512(18) yes
O1 C5 . 1.259(3) ?
O2 C5 . 1.269(3) ?
O3 C6 . 1.275(3) ?
O4 C11 . 1.265(3) ?
O5 C11 . 1.275(3) ?
O6 C12 . 1.280(2) ?
O7 H7A . 0.8500 ?
O7 H7B . 0.8500 ?
O8 H8A . 0.8499 ?
O8 H8B . 0.8500 ?
O9 H9A . 0.8498 ?
O9 H9B . 0.8499 ?
O10 H10A . 0.8499 ?
O10 H10B . 0.8499 ?
O11 H11A . 0.8499 ?
O11 H11B . 0.8500 ?
O12 H12A . 0.8500 ?
O12 H12B . 0.8500 ?
C1 C4 . 1.379(3) ?
C1 C2 . 1.391(4) ?
C1 C5 . 1.514(3) ?
C2 C3 . 1.394(3) ?
C2 H2 . 0.9500 ?
C3 C2 2_656 1.394(3) ?
C3 C6 . 1.496(6) ?
C4 C1 2_656 1.379(3) ?
C4 H4 . 0.9500 ?
C6 O3 2_656 1.275(3) ?
C7 C8 . 1.387(3) ?
C7 C10 . 1.392(3) ?
C7 C11 . 1.518(3) ?
C8 C9 . 1.391(3) ?
C8 H8 . 0.9500 ?
C9 C8 2 1.391(3) ?
C9 C12 . 1.474(5) ?
C10 C7 2 1.392(3) ?
C10 H10 . 0.9500 ?
C12 O6 2 1.280(2) ?

loop_
_geom_hbond_atom_site_label_D
_geom_hbond_atom_site_label_H
_geom_hbond_atom_site_label_A
_geom_hbond_site_symmetry_A
_geom_hbond_distance_DH
_geom_hbond_distance_HA
_geom_hbond_distance_DA
_geom_hbond_angle_DHA
O7 H7A O5 4_556 0.85 1.89 2.740(3) 174.8
O7 H7B O9 1_556 0.85 2.54 3.199(3) 134.8
O7 H7B O3 3_445 0.85 2.64 3.119(3) 117.3
O8 H8A O5 . 0.85 1.78 2.615(3) 168.0
O8 H8B O6 4_556 0.85 2.04 2.875(3) 168.2
O9 H9A O6 4 0.85 2.06 2.892(2) 165.8
O9 H9B O2 4_545 0.85 1.84 2.676(3) 166.9
O10 H10A O3 3_444 0.85 1.99 2.785(3) 155.3
O10 H10B O2 . 0.85 1.71 2.546(3) 165.8
O10 H10B O1 . 0.85 2.50 2.927(3) 112.4
O11 H11A O8 3_445 0.85 2.06 2.866(3) 158.0
O11 H11B O3 4_536 0.85 2.01 2.846(3) 166.8
O12 H12A O10 1_545 0.85 1.81 2.634(2) 162.8
O12 H12A O7 1_545 0.85 2.64 3.073(3) 113.1
O12 H12B O3 3_435 0.85 1.98 2.821(3) 171.3

loop_
_geom_torsion_atom_site_label_1
_geom_torsion_atom_site_label_2
_geom_torsion_atom_site_label_3
_geom_torsion_atom_site_label_4
_geom_torsion_site_symmetry_1
_geom_torsion_site_symmetry_4
_geom_torsion
O10 Ni1 O1 C5 . . 18.9(2)
O8 Ni1 O1 C5 . . -164.3(2)
O7 Ni1 O1 C5 . . -71.0(2)
O9 Ni1 O1 C5 . . 106.4(2)
O10 Ni1 O4 C11 . . 168.5(2)
O8 Ni1 O4 C11 . . -8.2(2)
O7 Ni1 O4 C11 . . -101.5(2)
O9 Ni1 O4 C11 . . 81.1(2)
O12 Zn1 O6 C12 . . -167.67(10)
O12 Zn1 O6 C12 2 . 32.3(2)
O11 Zn1 O6 C12 2 . 100.29(10)
O11 Zn1 O6 C12 . . -81.55(10)
O6 Zn1 O6 C12 2 . 0.0
C4 C1 C2 C3 . . 0.6(4)
C5 C1 C2 C3 . . -178.71(19)
C1 C2 C3 C2 . 2_656 -0.29(18)
C1 C2 C3 C6 . . 179.71(18)
C2 C1 C4 C1 . 2_656 -0.28(17)
C5 C1 C4 C1 . 2_656 179.0(3)
Ni1 O1 C5 O2 . . -16.8(4)
Ni1 O1 C5 C1 . . 164.38(16)
C4 C1 C5 O1 . . 8.2(3)
C2 C1 C5 O1 . . -172.5(2)
C4 C1 C5 O2 . . -170.72(19)
C2 C1 C5 O2 . . 8.6(4)
C2 C3 C6 O3 . . -170.71(17)
C2 C3 C6 O3 2_656 . 9.29(17)
C2 C3 C6 O3 . 2_656 9.29(17)
C2 C3 C6 O3 2_656 2_656 -170.71(17)
C10 C7 C8 C9 . . 1.3(4)
C11 C7 C8 C9 . . -176.52(18)
C7 C8 C9 C8 . 2 -0.67(18)
C7 C8 C9 C12 . . 179.33(18)
C8 C7 C10 C7 . 2 -0.66(18)
C11 C7 C10 C7 . 2 177.1(3)
Ni1 O4 C11 O5 . . 12.6(4)
Ni1 O4 C11 C7 . . -167.36(16)
C8 C7 C11 O4 . . 163.5(2)
C10 C7 C11 O4 . . -14.3(4)
C8 C7 C11 O5 . . -16.5(4)
C10 C7 C11 O5 . . 165.7(2)
Zn1 O6 C12 O6 . 2 0.0
Zn1 O6 C12 C9 . . 180.0
C8 C9 C12 O6 . . 4.31(15)
C8 C9 C12 O6 2 . -175.69(15)
C8 C9 C12 O6 . 2 -175.69(15)
C8 C9 C12 O6 2 2 4.31(15)
